data_2016146
loop_
_publ_author_name
'J. Suresh'
'R. Suresh Kumar'
'S. Perumal'
'S. Natarajan'

_publ_section_title
;1'-Methylcyclooctane-1-spiro-3'-pyrrolidine-2'-spiro-3''-indoline-2,2''-dione
 and
 1,1'-dimethylpiperidine-3-spiro-3'-pyrrolidine-2'-spiro-3''-indoline-2'',4-dione
;
_journal_coeditor_code GA3060
_journal_issue 9
_journal_name_full 'Acta Crystallographica Section C'
_journal_page_first o538
_journal_page_last o542
_journal_paper_doi 10.1107/S0108270107035779
_journal_volume 63
_journal_year 2007
_chemical_formula_iupac 'C17 H21 N3 O2'
_chemical_formula_moiety 'C17 H21 N3 O2'
_chemical_formula_sum 'C17 H21 N3 O2'
_chemical_formula_weight 299.37
_chemical_name_systematic
;
1,1'-dimethyl-2'',3''-dihydropiperidine-3-spiro-3'-pyrrolidine-2'-spiro-3''-
1H-indole-4,2''-dione
;
_space_group_IT_number 14
_symmetry_cell_setting monoclinic
_symmetry_space_group_name_Hall '-P 2yn'
_symmetry_space_group_name_H-M 'P 1 21/n 1'
_atom_sites_solution_hydrogens geom
_atom_sites_solution_primary direct
_atom_sites_solution_secondary difmap
_audit_creation_method SHELXL97
_cell_angle_alpha 90.00
_cell_angle_beta 93.86(4)
_cell_angle_gamma 90.00
_cell_formula_units_Z 8
_cell_length_a 9.5194(7)
_cell_length_b 21.8847(14)
_cell_length_c 15.5413(11)
_cell_measurement_reflns_used 25
_cell_measurement_temperature 293(2)
_cell_measurement_theta_max 25
_cell_measurement_theta_min 2
_cell_volume 3230.4(4)
_computing_cell_refinement 'CAD-4 EXPRESS'
_computing_data_collection 'CAD-4 EXPRESS (Enraf--Nonius, 1994)'
_computing_data_reduction 'XCAD4 (Harms & Wocadlo, 1996)'
_computing_molecular_graphics 'PLATON (Spek, 2003)'
_computing_publication_material SHELXL97
_computing_structure_refinement 'SHELXL97 (Sheldrick, 1997)'
_computing_structure_solution 'SHELXS97 (Sheldrick, 1990)'
_diffrn_ambient_temperature 293(2)
_diffrn_measured_fraction_theta_full 0.999
_diffrn_measured_fraction_theta_max 0.999
_diffrn_measurement_device_type 'Nonius MACH3 four-circle'
_diffrn_measurement_method \w
_diffrn_radiation_monochromator graphite
_diffrn_radiation_source 'fine-focus sealed tube'
_diffrn_radiation_type MoK\a
_diffrn_radiation_wavelength 0.71073
_diffrn_reflns_av_R_equivalents 0.0248
_diffrn_reflns_av_sigmaI/netI 0.0990
_diffrn_reflns_limit_h_max 11
_diffrn_reflns_limit_h_min 0
_diffrn_reflns_limit_k_max 26
_diffrn_reflns_limit_k_min -1
_diffrn_reflns_limit_l_max 18
_diffrn_reflns_limit_l_min -18
_diffrn_reflns_number 6392
_diffrn_reflns_theta_full 25
_diffrn_reflns_theta_max 24.98
_diffrn_reflns_theta_min 2.28
_diffrn_standards_decay_% 0
_diffrn_standards_interval_time 60
_diffrn_standards_number 3
_exptl_absorpt_coefficient_mu 0.082
_exptl_absorpt_correction_T_max 0.9910
_exptl_absorpt_correction_T_min 0.9845
_exptl_absorpt_correction_type psi-scan
_exptl_absorpt_process_details '(North <i>et al.</i>,  1968)'
_exptl_crystal_colour colourless
_exptl_crystal_density_diffrn 1.231
_exptl_crystal_density_method 'not measured'
_exptl_crystal_description block
_exptl_crystal_F_000 1280
_exptl_crystal_size_max 0.19
_exptl_crystal_size_mid 0.16
_exptl_crystal_size_min 0.11
_refine_diff_density_max 0.144
_refine_diff_density_min -0.149
_refine_ls_extinction_coef 0.0020(3)
_refine_ls_extinction_expression Fc^*^=kFc[1+0.001xFc^2^\l^3^/sin(2\q)]^-1/4^
_refine_ls_extinction_method 'SHELXL97 (Sheldrick, 1997)'
_refine_ls_goodness_of_fit_ref 0.972
_refine_ls_hydrogen_treatment constr
_refine_ls_matrix_type full
_refine_ls_number_parameters 402
_refine_ls_number_reflns 5685
_refine_ls_number_restraints 0
_refine_ls_restrained_S_all 0.972
_refine_ls_R_factor_all 0.1755
_refine_ls_R_factor_gt 0.0478
_refine_ls_shift/su_max 0.000
_refine_ls_shift/su_mean 0.000
_refine_ls_structure_factor_coef Fsqd
_refine_ls_weighting_details 'calc w = 1/[\s^2^(Fo^2^)+(0.0525P)^2^] where P=(Fo^2^+2Fc^2^)/3'
_refine_ls_weighting_scheme calc
_refine_ls_wR_factor_gt 0.0980
_refine_ls_wR_factor_ref 0.1344
_reflns_number_gt 2327
_reflns_number_total 5685
_reflns_threshold_expression I>2\s(I)
_cod_data_source_file ga3060.cif
_cod_data_source_block II
_cod_original_cell_volume 3230.3(4)
_cod_original_sg_symbol_H-M 'P 21/n'
_cod_database_code 2016146
_cod_database_fobs_code 2016146

loop_
_symmetry_equiv_pos_as_xyz
'x, y, z'
'-x+1/2, y+1/2, -z+1/2'
'-x, -y, -z'
'x-1/2, -y-1/2, z-1/2'

loop_
_atom_site_type_symbol
_atom_site_label
_atom_site_fract_x
_atom_site_fract_y
_atom_site_fract_z
_atom_site_U_iso_or_equiv
_atom_site_adp_type
_atom_site_calc_flag
_atom_site_refinement_flags
_atom_site_occupancy
C C2 1.0741(3) 0.26284(14) 0.1797(2) 0.0579(9) Uani d . 1
H H2A 1.0432 0.3016 0.1549 0.070 Uiso calc R 1
H H2B 1.1613 0.2508 0.1556 0.070 Uiso calc R 1
C C3 1.0915(3) 0.26654(15) 0.2757(2) 0.0635(9) Uani d . 1
H H3A 1.1137 0.3081 0.2937 0.076 Uiso calc R 1
H H3B 1.1673 0.2400 0.2975 0.076 Uiso calc R 1
C C4 0.9507(3) 0.24613(14) 0.31056(19) 0.0473(8) Uani d . 1
C C5 0.8586(3) 0.22834(12) 0.22587(18) 0.0417(7) Uani d . 1
C C6 0.9133(3) 0.20840(15) 0.07511(19) 0.0679(10) Uani d . 1
H H6A 0.8685 0.2455 0.0549 0.102 Uiso calc R 1
H H6B 0.8464 0.1755 0.0710 0.102 Uiso calc R 1
H H6C 0.9903 0.1992 0.0405 0.102 Uiso calc R 1
C C7 0.7442(3) 0.27502(13) 0.20191(18) 0.0444(8) Uani d . 1
C C8 0.7502(3) 0.33755(14) 0.1880(2) 0.0575(9) Uani d . 1
H H8 0.8366 0.3571 0.1860 0.069 Uiso calc R 1
C C9 0.6257(4) 0.37054(15) 0.1771(2) 0.0714(10) Uani d . 1
H H9 0.6288 0.4124 0.1674 0.086 Uiso calc R 1
C C10 0.4983(4) 0.34169(17) 0.1807(2) 0.0746(11) Uani d . 1
H H10 0.4160 0.3646 0.1745 0.089 Uiso calc R 1
C C11 0.4896(3) 0.27915(16) 0.1932(2) 0.0658(10) Uani d . 1
H H11 0.4030 0.2597 0.1952 0.079 Uiso calc R 1
C C12 0.6140(3) 0.24689(14) 0.20275(19) 0.0478(8) Uani d . 1
C C13 0.7698(3) 0.16872(14) 0.22914(18) 0.0452(8) Uani d . 1
C C14 0.8833(4) 0.29713(17) 0.3629(2) 0.0626(9) Uani d . 1
C C15 0.7596(4) 0.27877(18) 0.4110(2) 0.0809(12) Uani d . 1
H H15A 0.6790 0.2720 0.3706 0.097 Uiso calc R 1
H H15B 0.7362 0.3116 0.4496 0.097 Uiso calc R 1
C C16 0.7900(4) 0.2212(2) 0.4628(2) 0.0896(13) Uani d . 1
H H16A 0.8607 0.2294 0.5092 0.108 Uiso calc R 1
H H16B 0.7051 0.2074 0.4879 0.108 Uiso calc R 1
C C17 0.9715(3) 0.19168(16) 0.3717(2) 0.0625(9) Uani d . 1
H H17A 1.0090 0.1574 0.3409 0.075 Uiso calc R 1
H H17B 1.0393 0.2024 0.4187 0.075 Uiso calc R 1
C C18 0.8501(4) 0.11399(19) 0.4463(2) 0.1040(15) Uani d . 1
H H18A 0.8676 0.0838 0.4035 0.156 Uiso calc R 1
H H18B 0.7632 0.1048 0.4715 0.156 Uiso calc R 1
H H18C 0.9258 0.1137 0.4904 0.156 Uiso calc R 1
C C22 0.5710(3) 0.00910(16) 0.1724(3) 0.0762(11) Uani d . 1
H H22A 0.6658 0.0206 0.1598 0.091 Uiso calc R 1
H H22B 0.5413 -0.0255 0.1366 0.091 Uiso calc R 1
C C23 0.5629(4) -0.00542(18) 0.2660(2) 0.0858(12) Uani d . 1
H H23A 0.6419 0.0127 0.2994 0.103 Uiso calc R 1
H H23B 0.5657 -0.0493 0.2748 0.103 Uiso calc R 1
C C24 0.4236(3) 0.02079(13) 0.29467(19) 0.0505(8) Uani d . 1
C C25 0.3514(3) 0.04680(13) 0.20826(18) 0.0433(7) Uani d . 1
C C26 0.4414(4) 0.07608(18) 0.0682(2) 0.0886(12) Uani d . 1
H H26A 0.5274 0.0841 0.0412 0.133 Uiso calc R 1
H H26B 0.3828 0.1118 0.0643 0.133 Uiso calc R 1
H H26C 0.3930 0.0426 0.0395 0.133 Uiso calc R 1
C C27 0.2383(3) 0.00515(13) 0.16797(18) 0.0480(8) Uani d . 1
C C28 0.2402(4) -0.05540(15) 0.1428(2) 0.0675(10) Uani d . 1
H H28 0.3236 -0.0776 0.1471 0.081 Uiso calc R 1
C C29 0.1156(5) -0.08243(18) 0.1108(3) 0.0875(12) Uani d . 1
H H29 0.1159 -0.1229 0.0927 0.105 Uiso calc R 1
C C30 -0.0079(5) -0.0502(2) 0.1056(3) 0.0919(13) Uani d . 1
H H30 -0.0902 -0.0696 0.0848 0.110 Uiso calc R 1
C C31 -0.0138(4) 0.01070(18) 0.1304(2) 0.0758(11) Uani d . 1
H H31 -0.0977 0.0326 0.1263 0.091 Uiso calc R 1
C C32 0.1111(3) 0.03676(15) 0.16123(19) 0.0530(8) Uani d . 1
C C33 0.2710(3) 0.10768(14) 0.21447(18) 0.0446(8) Uani d . 1
C C34 0.3331(4) -0.02676(16) 0.3371(2) 0.0687(10) Uani d . 1
C C35 0.2077(4) -0.00189(17) 0.3783(2) 0.0784(11) Uani d . 1
H H35A 0.1602 -0.0345 0.4070 0.094 Uiso calc R 1
H H35B 0.1420 0.0156 0.3347 0.094 Uiso calc R 1
C C36 0.2558(4) 0.04678(18) 0.4434(2) 0.0796(11) Uani d . 1
H H36A 0.1751 0.0642 0.4694 0.096 Uiso calc R 1
H H36B 0.3177 0.0289 0.4887 0.096 Uiso calc R 1
C C37 0.4544(3) 0.06989(14) 0.3636(2) 0.0596(9) Uani d . 1
H H37A 0.5153 0.0527 0.4099 0.072 Uiso calc R 1
H H37B 0.5048 0.1033 0.3385 0.072 Uiso calc R 1
C C38 0.3641(4) 0.14679(18) 0.4536(2) 0.1042(15) Uani d . 1
H H38A 0.4361 0.1359 0.4971 0.156 Uiso calc R 1
H H38B 0.2815 0.1600 0.4806 0.156 Uiso calc R 1
H H38C 0.3973 0.1793 0.4189 0.156 Uiso calc R 1
N N11 0.9662(2) 0.21603(10) 0.16515(15) 0.0456(6) Uani d . 1
N N12 0.6314(2) 0.18415(11) 0.21779(15) 0.0548(7) Uani d . 1
H H12 0.5631 0.1586 0.2196 0.066 Uiso calc R 1
N N13 0.8406(3) 0.17397(15) 0.40622(18) 0.0716(8) Uani d . 1
N N21 0.4736(3) 0.06056(11) 0.15870(16) 0.0571(7) Uani d . 1
N N22 0.1329(3) 0.09680(11) 0.19094(15) 0.0529(7) Uani d . 1
H H22 0.0671 0.1235 0.1939 0.063 Uiso calc R 1
N N23 0.3296(3) 0.09385(13) 0.39923(17) 0.0632(8) Uani d . 1
O O11 0.8175(2) 0.11725(9) 0.23209(14) 0.0591(6) Uani d . 1
O O12 0.9343(3) 0.34743(12) 0.36985(17) 0.0915(9) Uani d . 1
O O21 0.3236(2) 0.15727(9) 0.23035(14) 0.0587(6) Uani d . 1
O O22 0.3664(3) -0.07988(11) 0.34333(18) 0.1111(11) Uani d . 1

loop_
_atom_site_aniso_label
_atom_site_aniso_U_11
_atom_site_aniso_U_22
_atom_site_aniso_U_33
_atom_site_aniso_U_12
_atom_site_aniso_U_13
_atom_site_aniso_U_23
C2 0.051(2) 0.049(2) 0.075(3) -0.0049(17) 0.0128(18) 0.0109(18)
C3 0.0479(19) 0.065(2) 0.078(3) -0.0123(18) 0.0038(18) -0.0126(19)
C4 0.0446(18) 0.0476(19) 0.0495(19) -0.0009(16) 0.0025(15) -0.0023(16)
C5 0.0379(17) 0.0365(18) 0.0511(19) 0.0024(14) 0.0064(15) 0.0024(15)
C6 0.080(2) 0.073(3) 0.051(2) 0.000(2) 0.0128(18) 0.0029(18)
C7 0.0466(19) 0.0387(19) 0.0477(19) -0.0007(16) 0.0011(15) 0.0019(15)
C8 0.056(2) 0.043(2) 0.074(2) -0.0033(18) 0.0040(18) 0.0032(18)
C9 0.074(3) 0.045(2) 0.094(3) 0.012(2) -0.003(2) 0.007(2)
C10 0.058(2) 0.069(3) 0.096(3) 0.021(2) -0.003(2) 0.014(2)
C11 0.046(2) 0.065(3) 0.085(3) 0.0004(19) -0.0022(18) 0.017(2)
C12 0.045(2) 0.0425(19) 0.055(2) -0.0019(17) -0.0019(16) 0.0103(16)
C13 0.048(2) 0.041(2) 0.0459(19) -0.0029(17) 0.0019(15) 0.0050(15)
C14 0.065(2) 0.067(3) 0.055(2) 0.003(2) -0.0029(18) -0.0074(19)
C15 0.077(3) 0.101(3) 0.067(2) 0.014(2) 0.016(2) -0.016(2)
C16 0.083(3) 0.132(4) 0.056(2) -0.004(3) 0.014(2) 0.003(3)
C17 0.054(2) 0.076(2) 0.056(2) 0.0021(19) -0.0035(17) 0.0057(19)
C18 0.108(3) 0.110(4) 0.092(3) -0.017(3) -0.009(3) 0.055(3)
C22 0.057(2) 0.061(2) 0.113(3) 0.0084(19) 0.022(2) -0.015(2)
C23 0.077(3) 0.079(3) 0.100(3) 0.030(2) -0.006(2) -0.001(2)
C24 0.055(2) 0.0371(18) 0.059(2) 0.0084(16) -0.0026(16) 0.0022(16)
C25 0.0429(17) 0.0359(18) 0.0515(19) 0.0047(15) 0.0059(15) -0.0028(15)
C26 0.099(3) 0.103(3) 0.067(3) -0.003(2) 0.033(2) 0.008(2)
C27 0.059(2) 0.0365(18) 0.0490(19) -0.0047(16) 0.0078(16) -0.0057(15)
C28 0.075(2) 0.052(2) 0.075(2) -0.001(2) -0.0013(19) -0.0158(19)
C29 0.104(3) 0.057(3) 0.101(3) -0.018(3) 0.000(3) -0.030(2)
C30 0.079(3) 0.088(3) 0.108(3) -0.027(3) -0.006(2) -0.035(3)
C31 0.056(2) 0.083(3) 0.088(3) -0.009(2) -0.003(2) -0.015(2)
C32 0.049(2) 0.055(2) 0.054(2) -0.0027(18) 0.0025(17) -0.0029(17)
C33 0.048(2) 0.0384(19) 0.0477(19) -0.0013(16) 0.0032(15) 0.0047(15)
C34 0.093(3) 0.047(2) 0.063(2) -0.011(2) -0.015(2) 0.0107(19)
C35 0.092(3) 0.077(3) 0.067(2) -0.025(2) 0.010(2) 0.014(2)
C36 0.085(3) 0.097(3) 0.058(2) 0.001(2) 0.011(2) 0.010(2)
C37 0.062(2) 0.054(2) 0.060(2) -0.0025(18) -0.0115(18) 0.0051(18)
C38 0.126(4) 0.091(3) 0.092(3) 0.008(3) -0.019(3) -0.041(3)
N11 0.0450(14) 0.0436(15) 0.0489(16) -0.0016(13) 0.0077(12) 0.0018(12)
N12 0.0421(16) 0.0479(17) 0.0736(19) -0.0107(14) -0.0012(14) 0.0185(14)
N13 0.071(2) 0.086(2) 0.0581(19) -0.0022(18) 0.0048(16) 0.0225(18)
N21 0.0538(16) 0.0554(18) 0.0638(19) 0.0009(14) 0.0170(14) 0.0003(14)
N22 0.0461(16) 0.0449(16) 0.0673(18) 0.0076(14) 0.0020(13) -0.0047(14)
N23 0.075(2) 0.0576(19) 0.0566(18) 0.0019(16) -0.0021(15) -0.0104(16)
O11 0.0609(15) 0.0339(13) 0.0823(16) 0.0000(11) 0.0032(12) 0.0073(11)
O12 0.109(2) 0.0684(19) 0.097(2) -0.0074(17) 0.0045(16) -0.0275(16)
O21 0.0570(14) 0.0326(13) 0.0865(16) -0.0010(11) 0.0034(12) 0.0032(12)
O22 0.176(3) 0.0384(16) 0.116(2) 0.0001(17) -0.008(2) 0.0204(15)

loop_
_atom_type_symbol
_atom_type_description
_atom_type_scat_dispersion_real
_atom_type_scat_dispersion_imag
_atom_type_scat_source
C C 0.0033 0.0016 'International Tables Vol C Tables 4.2.6.8 and 6.1.1.4'
H H 0.0000 0.0000 'International Tables Vol C Tables 4.2.6.8 and 6.1.1.4'
N N 0.0061 0.0033 'International Tables Vol C Tables 4.2.6.8 and 6.1.1.4'
O O 0.0106 0.0060 'International Tables Vol C Tables 4.2.6.8 and 6.1.1.4'

loop_
_geom_angle_atom_site_label_1
_geom_angle_atom_site_label_2
_geom_angle_atom_site_label_3
_geom_angle
_geom_angle_publ_flag
N11 C2 C3 102.9(2) ?
N11 C2 H2A 111.2 ?
C3 C2 H2A 111.2 ?
N11 C2 H2B 111.2 ?
C3 C2 H2B 111.2 ?
H2A C2 H2B 109.1 ?
C2 C3 C4 107.1(2) ?
C2 C3 H3A 110.3 ?
C4 C3 H3A 110.3 ?
C2 C3 H3B 110.3 ?
C4 C3 H3B 110.3 ?
H3A C3 H3B 108.5 ?
C17 C4 C14 106.1(2) ?
C17 C4 C3 111.4(3) ?
C14 C4 C3 112.1(3) ?
C17 C4 C5 111.5(2) ?
C14 C4 C5 112.9(2) ?
C3 C4 C5 103.0(2) ?
N11 C5 C7 119.1(2) ?
N11 C5 C13 105.8(2) ?
C7 C5 C13 100.9(2) ?
N11 C5 C4 102.1(2) ?
C7 C5 C4 112.7(2) ?
C13 C5 C4 116.8(2) ?
N11 C6 H6A 109.5 ?
N11 C6 H6B 109.5 ?
H6A C6 H6B 109.5 ?
N11 C6 H6C 109.5 ?
H6A C6 H6C 109.5 ?
H6B C6 H6C 109.5 ?
C12 C7 C8 119.1(3) y
C12 C7 C5 109.0(2) ?
C8 C7 C5 131.6(3) ?
C7 C8 C9 119.3(3) ?
C7 C8 H8 120.4 ?
C9 C8 H8 120.4 ?
C10 C9 C8 120.4(3) ?
C10 C9 H9 119.8 ?
C8 C9 H9 119.8 ?
C9 C10 C11 121.4(3) y
C9 C10 H10 119.3 ?
C11 C10 H10 119.3 ?
C12 C11 C10 117.5(3) y
C12 C11 H11 121.3 ?
C10 C11 H11 121.3 ?
C11 C12 C7 122.3(3) y
C11 C12 N12 127.7(3) ?
C7 C12 N12 109.9(3) ?
O11 C13 N12 126.3(3) ?
O11 C13 C5 125.2(3) ?
N12 C13 C5 108.1(2) ?
O12 C14 C15 121.8(3) ?
O12 C14 C4 121.9(3) ?
C15 C14 C4 116.0(3) ?
C14 C15 C16 111.2(3) ?
C14 C15 H15A 109.4 ?
C16 C15 H15A 109.4 ?
C14 C15 H15B 109.4 ?
C16 C15 H15B 109.4 ?
H15A C15 H15B 108.0 ?
N13 C16 C15 109.2(3) ?
N13 C16 H16A 109.8 ?
C15 C16 H16A 109.8 ?
N13 C16 H16B 109.8 ?
C15 C16 H16B 109.8 ?
H16A C16 H16B 108.3 ?
N13 C17 C4 111.2(3) ?
N13 C17 H17A 109.4 ?
C4 C17 H17A 109.4 ?
N13 C17 H17B 109.4 ?
C4 C17 H17B 109.4 ?
H17A C17 H17B 108.0 ?
N13 C18 H18A 109.5 ?
N13 C18 H18B 109.5 ?
H18A C18 H18B 109.5 ?
N13 C18 H18C 109.5 ?
H18A C18 H18C 109.5 ?
H18B C18 H18C 109.5 ?
N21 C22 C23 103.3(3) ?
N21 C22 H22A 111.1 ?
C23 C22 H22A 111.1 ?
N21 C22 H22B 111.1 ?
C23 C22 H22B 111.1 ?
H22A C22 H22B 109.1 ?
C22 C23 C24 107.7(3) ?
C22 C23 H23A 110.2 ?
C24 C23 H23A 110.2 ?
C22 C23 H23B 110.2 ?
C24 C23 H23B 110.2 ?
H23A C23 H23B 108.5 ?
C34 C24 C37 105.2(3) ?
C34 C24 C23 113.1(3) ?
C37 C24 C23 109.6(3) ?
C34 C24 C25 112.8(3) ?
C37 C24 C25 113.3(2) ?
C23 C24 C25 102.9(3) ?
N21 C25 C27 118.2(2) ?
N21 C25 C33 105.6(2) ?
C27 C25 C33 101.8(2) ?
N21 C25 C24 101.9(2) ?
C27 C25 C24 113.1(2) ?
C33 C25 C24 116.7(2) ?
N21 C26 H26A 109.5 ?
N21 C26 H26B 109.5 ?
H26A C26 H26B 109.5 ?
N21 C26 H26C 109.5 ?
H26A C26 H26C 109.5 ?
H26B C26 H26C 109.5 ?
C28 C27 C32 118.9(3) y
C28 C27 C25 132.2(3) ?
C32 C27 C25 108.8(3) ?
C27 C28 C29 118.9(3) ?
C27 C28 H28 120.6 ?
C29 C28 H28 120.6 ?
C30 C29 C28 120.8(4) ?
C30 C29 H29 119.6 ?
C28 C29 H29 119.6 ?
C29 C30 C31 122.0(4) y
C29 C30 H30 119.0 ?
C31 C30 H30 119.0 ?
C32 C31 C30 116.3(4) y
C32 C31 H31 121.8 ?
C30 C31 H31 121.8 ?
C31 C32 C27 123.2(3) y
C31 C32 N22 127.5(3) ?
C27 C32 N22 109.4(3) ?
O21 C33 N22 126.1(3) ?
O21 C33 C25 125.8(3) ?
N22 C33 C25 107.8(2) ?
O22 C34 C35 121.9(4) ?
O22 C34 C24 122.5(4) ?
C35 C34 C24 115.2(3) ?
C34 C35 C36 109.1(3) ?
C34 C35 H35A 109.9 ?
C36 C35 H35A 109.9 ?
C34 C35 H35B 109.9 ?
C36 C35 H35B 109.9 ?
H35A C35 H35B 108.3 ?
N23 C36 C35 108.6(3) ?
N23 C36 H36A 110.0 ?
C35 C36 H36A 110.0 ?
N23 C36 H36B 110.0 ?
C35 C36 H36B 110.0 ?
H36A C36 H36B 108.4 ?
N23 C37 C24 113.6(3) ?
N23 C37 H37A 108.9 ?
C24 C37 H37A 108.9 ?
N23 C37 H37B 108.9 ?
C24 C37 H37B 108.9 ?
H37A C37 H37B 107.7 ?
N23 C38 H38A 109.5 ?
N23 C38 H38B 109.5 ?
H38A C38 H38B 109.5 ?
N23 C38 H38C 109.5 ?
H38A C38 H38C 109.5 ?
H38B C38 H38C 109.5 ?
C2 N11 C5 106.7(2) y
C2 N11 C6 115.0(2) y
C5 N11 C6 115.2(2) y
C13 N12 C12 111.6(2) ?
C13 N12 H12 124.2 ?
C12 N12 H12 124.2 ?
C17 N13 C18 111.8(3) ?
C17 N13 C16 111.2(3) ?
C18 N13 C16 113.3(3) ?
C26 N21 C22 114.1(3) y
C26 N21 C25 115.5(2) y
C22 N21 C25 106.4(2) y
C33 N22 C32 111.8(3) ?
C33 N22 H22 124.1 ?
C32 N22 H22 124.1 ?
C37 N23 C36 111.2(3) ?
C37 N23 C38 110.6(3) ?
C36 N23 C38 112.9(3) ?

loop_
_geom_bond_atom_site_label_1
_geom_bond_atom_site_label_2
_geom_bond_distance
_geom_bond_publ_flag
C2 N11 1.457(3) y
C2 C3 1.491(4) ?
C2 H2A 0.9700 ?
C2 H2B 0.9700 ?
C3 C4 1.545(4) ?
C3 H3A 0.9700 ?
C3 H3B 0.9700 ?
C4 C17 1.529(4) ?
C4 C14 1.545(4) ?
C4 C5 1.580(4) ?
C5 N11 1.464(3) y
C5 C7 1.521(4) ?
C5 C13 1.557(4) ?
C6 N11 1.464(3) y
C6 H6A 0.9600 ?
C6 H6B 0.9600 ?
C6 H6C 0.9600 ?
C7 C12 1.385(4) ?
C7 C8 1.387(4) ?
C8 C9 1.388(4) ?
C8 H8 0.9300 ?
C9 C10 1.372(4) ?
C9 H9 0.9300 ?
C10 C11 1.386(4) ?
C10 H10 0.9300 ?
C11 C12 1.378(4) ?
C11 H11 0.9300 ?
C12 N12 1.401(3) ?
C13 O11 1.214(3) ?
C13 N12 1.360(3) ?
C14 O12 1.205(4) ?
C14 C15 1.493(5) ?
C15 C16 1.512(5) ?
C15 H15A 0.9700 ?
C15 H15B 0.9700 ?
C16 N13 1.459(4) ?
C16 H16A 0.9700 ?
C16 H16B 0.9700 ?
C17 N13 1.442(4) ?
C17 H17A 0.9700 ?
C17 H17B 0.9700 ?
C18 N13 1.453(4) ?
C18 H18A 0.9600 ?
C18 H18B 0.9600 ?
C18 H18C 0.9600 ?
C22 N21 1.465(4) y
C22 C23 1.497(5) ?
C22 H22A 0.9700 ?
C22 H22B 0.9700 ?
C23 C24 1.538(4) ?
C23 H23A 0.9700 ?
C23 H23B 0.9700 ?
C24 C34 1.529(4) ?
C24 C37 1.532(4) ?
C24 C25 1.573(4) ?
C25 N21 1.469(3) y
C25 C27 1.514(4) ?
C25 C33 1.543(4) ?
C26 N21 1.460(4) y
C26 H26A 0.9600 ?
C26 H26B 0.9600 ?
C26 H26C 0.9600 ?
C27 C28 1.383(4) ?
C27 C32 1.392(4) ?
C28 C29 1.387(5) ?
C28 H28 0.9300 ?
C29 C30 1.369(5) ?
C29 H29 0.9300 ?
C30 C31 1.389(5) ?
C30 H30 0.9300 ?
C31 C32 1.376(4) ?
C31 H31 0.9300 ?
C32 N22 1.403(4) ?
C33 O21 1.214(3) ?
C33 N22 1.361(3) ?
C34 O22 1.207(4) ?
C34 C35 1.495(5) ?
C35 C36 1.518(5) ?
C35 H35A 0.9700 ?
C35 H35B 0.9700 ?
C36 N23 1.446(4) ?
C36 H36A 0.9700 ?
C36 H36B 0.9700 ?
C37 N23 1.443(4) ?
C37 H37A 0.9700 ?
C37 H37B 0.9700 ?
C38 N23 1.458(4) ?
C38 H38A 0.9600 ?
C38 H38B 0.9600 ?
C38 H38C 0.9600 ?
N12 H12 0.8600 ?
N22 H22 0.8600 ?

loop_
_geom_hbond_atom_site_label_D
_geom_hbond_atom_site_label_H
_geom_hbond_atom_site_label_A
_geom_hbond_site_symmetry_A
_geom_hbond_distance_DH
_geom_hbond_distance_HA
_geom_hbond_distance_DA
_geom_hbond_angle_DHA
N22 H22 O11 1_455 0.86 2.49 3.144(3) 133
N22 H22 N11 1_455 0.86 2.27 3.066(3) 153
N12 H12 O21 . 0.86 2.30 3.008(3) 140
N12 H12 N21 . 0.86 2.47 3.198(3) 143
C11 H11 O21 . 0.93 2.44 3.173(4) 136

loop_
_geom_torsion_atom_site_label_1
_geom_torsion_atom_site_label_2
_geom_torsion_atom_site_label_3
_geom_torsion_atom_site_label_4
_geom_torsion
_geom_torsion_publ_flag
N11 C2 C3 C4 -26.6(3) ?
C2 C3 C4 C17 122.1(3) ?
C2 C3 C4 C14 -119.2(3) ?
C2 C3 C4 C5 2.4(3) ?
C17 C4 C5 N11 -97.2(3) ?
C14 C4 C5 N11 143.5(3) ?
C3 C4 C5 N11 22.4(3) ?
C17 C4 C5 C7 133.9(3) ?
C14 C4 C5 C7 14.5(3) ?
C3 C4 C5 C7 -106.6(3) ?
C17 C4 C5 C13 17.6(3) ?
C14 C4 C5 C13 -101.7(3) ?
C3 C4 C5 C13 137.2(3) ?
N11 C5 C7 C12 121.5(3) ?
C13 C5 C7 C12 6.4(3) ?
C4 C5 C7 C12 -119.0(3) ?
N11 C5 C7 C8 -64.6(4) ?
C13 C5 C7 C8 -179.7(3) ?
C4 C5 C7 C8 54.9(4) ?
C12 C7 C8 C9 1.4(5) ?
C5 C7 C8 C9 -172.0(3) ?
C7 C8 C9 C10 0.4(5) ?
C8 C9 C10 C11 -1.4(6) ?
C9 C10 C11 C12 0.5(5) ?
C10 C11 C12 C7 1.4(5) ?
C10 C11 C12 N12 178.5(3) ?
C8 C7 C12 C11 -2.3(5) ?
C5 C7 C12 C11 172.4(3) ?
C8 C7 C12 N12 -179.9(3) ?
C5 C7 C12 N12 -5.2(3) ?
N11 C5 C13 O11 42.6(4) ?
C7 C5 C13 O11 167.3(3) ?
C4 C5 C13 O11 -70.1(4) ?
N11 C5 C13 N12 -130.3(2) ?
C7 C5 C13 N12 -5.6(3) ?
C4 C5 C13 N12 117.0(3) ?
C17 C4 C14 O12 125.6(3) ?
C3 C4 C14 O12 3.9(4) ?
C5 C4 C14 O12 -111.9(3) ?
C17 C4 C14 C15 -48.7(4) y
C3 C4 C14 C15 -170.5(3) ?
C5 C4 C14 C15 73.7(3) ?
O12 C14 C15 C16 -125.6(4) ?
C4 C14 C15 C16 48.8(4) y
C14 C15 C16 N13 -52.7(4) y
C14 C4 C17 N13 56.0(3) y
C3 C4 C17 N13 178.2(3) ?
C5 C4 C17 N13 -67.4(3) ?
N21 C22 C23 C24 21.2(4) ?
C22 C23 C24 C34 125.7(3) ?
C22 C23 C24 C37 -117.1(3) ?
C22 C23 C24 C25 3.7(4) ?
C34 C24 C25 N21 -149.2(3) ?
C37 C24 C25 N21 91.3(3) ?
C23 C24 C25 N21 -27.0(3) ?
C34 C24 C25 C27 -21.3(3) ?
C37 C24 C25 C27 -140.7(3) ?
C23 C24 C25 C27 101.0(3) ?
C34 C24 C25 C33 96.3(3) ?
C37 C24 C25 C33 -23.1(4) ?
C23 C24 C25 C33 -141.4(3) ?
N21 C25 C27 C28 63.0(4) ?
C33 C25 C27 C28 178.1(3) ?
C24 C25 C27 C28 -55.9(4) ?
N21 C25 C27 C32 -120.4(3) ?
C33 C25 C27 C32 -5.3(3) ?
C24 C25 C27 C32 120.7(3) ?
C32 C27 C28 C29 0.6(5) ?
C25 C27 C28 C29 177.0(3) ?
C27 C28 C29 C30 -1.1(6) ?
C28 C29 C30 C31 1.1(6) ?
C29 C30 C31 C32 -0.5(6) ?
C30 C31 C32 C27 0.1(5) ?
C30 C31 C32 N22 -179.4(3) ?
C28 C27 C32 C31 -0.1(5) ?
C25 C27 C32 C31 -177.3(3) ?
C28 C27 C32 N22 179.4(3) ?
C25 C27 C32 N22 2.3(3) ?
N21 C25 C33 O21 -43.6(4) ?
C27 C25 C33 O21 -167.7(3) ?
C24 C25 C33 O21 68.7(4) ?
N21 C25 C33 N22 130.6(2) ?
C27 C25 C33 N22 6.6(3) ?
C24 C25 C33 N22 -117.1(3) ?
C37 C24 C34 O22 -122.8(4) ?
C23 C24 C34 O22 -3.1(5) ?
C25 C24 C34 O22 113.2(4) ?
C37 C24 C34 C35 51.2(4) y
C23 C24 C34 C35 170.9(3) ?
C25 C24 C34 C35 -72.8(4) ?
O22 C34 C35 C36 118.6(4) ?
C24 C34 C35 C36 -55.5(4) y
C34 C35 C36 N23 57.9(4) y
C34 C24 C37 N23 -53.5(3) y
C23 C24 C37 N23 -175.5(3) ?
C25 C24 C37 N23 70.2(3) ?
C3 C2 N11 C5 43.0(3) ?
C3 C2 N11 C6 172.0(2) ?
C7 C5 N11 C2 84.0(3) ?
C13 C5 N11 C2 -163.5(2) ?
C4 C5 N11 C2 -40.9(3) ?
C7 C5 N11 C6 -45.0(3) ?
C13 C5 N11 C6 67.5(3) ?
C4 C5 N11 C6 -169.8(2) ?
O11 C13 N12 C12 -169.8(3) ?
C5 C13 N12 C12 3.0(3) ?
C11 C12 N12 C13 -176.1(3) ?
C7 C12 N12 C13 1.3(3) ?
C4 C17 N13 C18 165.5(3) ?
C4 C17 N13 C16 -66.7(4) y
C15 C16 N13 C17 62.9(4) y
C15 C16 N13 C18 -170.2(3) ?
C23 C22 N21 C26 -168.8(3) ?
C23 C22 N21 C25 -40.2(3) ?
C27 C25 N21 C26 45.3(4) ?
C33 C25 N21 C26 -67.7(3) ?
C24 C25 N21 C26 169.9(3) ?
C27 C25 N21 C22 -82.4(3) ?
C33 C25 N21 C22 164.6(2) ?
C24 C25 N21 C22 42.2(3) ?
O21 C33 N22 C32 168.5(3) ?
C25 C33 N22 C32 -5.8(3) ?
C31 C32 N22 C33 -178.2(3) ?
C27 C32 N22 C33 2.3(3) ?
C24 C37 N23 C36 62.9(3) y
C24 C37 N23 C38 -170.8(3) ?
C35 C36 N23 C37 -62.6(4) y
C35 C36 N23 C38 172.4(3) ?
